data_2012082
loop_
_publ_author_name
'Thompson, Hugh W.'
'Lalancette, Roger A.'

_publ_section_title
;
 (--)-Gibberic acid: hydrogen-bonding pattern of the monohydrate of a
 non-racemic tetracyclic \d-keto acid derivative of gibberellin A~3~
;
_journal_issue 7
_journal_name_full 'Acta Crystallographica Section C'
_journal_page_first 841
_journal_page_last 843
_journal_paper_doi 10.1107/S0108270101006059
_journal_volume 57
_journal_year 2001
_chemical_formula_moiety 'C18 H20 O3 , H2 O'
_chemical_formula_sum 'C18 H22 O4'
_chemical_formula_weight 302.36
_chemical_melting_point 427
_chemical_name_common 'gibberic acid monohydrate'
_chemical_name_systematic
;
1,7-dimethyl-8-oxo-4b\a,7\a-gibba-1,3,4a(10a)-triene-10\b-carboxylic
acid monohydrate
;
_space_group_IT_number 4
_symmetry_cell_setting monoclinic
_symmetry_space_group_name_Hall 'P 2yb'
_symmetry_space_group_name_H-M 'P 1 21 1'
_audit_creation_method SHELXL97
_cell_angle_alpha 90
_cell_angle_beta 103.45(2)
_cell_angle_gamma 90
_cell_formula_units_Z 2
_cell_length_a 8.841(3)
_cell_length_b 6.283(3)
_cell_length_c 14.646(4)
_cell_measurement_reflns_used 35
_cell_measurement_temperature 293(2)
_cell_measurement_theta_max 14.5
_cell_measurement_theta_min 2.3
_cell_volume 791.2(5)
_computing_cell_refinement XSCANS
_computing_data_collection 'XSCANS (Siemens, 1996)'
_computing_data_reduction XSCANS
_computing_molecular_graphics SHELXL97
_computing_publication_material SHELXL97
_computing_structure_refinement 'SHELXL97 (Sheldrick, 1997b)'
_computing_structure_solution 'SHELXS97 (Sheldrick, 1997b)'
_diffrn_ambient_temperature 293(2)
_diffrn_measured_fraction_theta_full .990
_diffrn_measured_fraction_theta_max .990
_diffrn_measurement_device_type 'Siemens P4'
_diffrn_measurement_method '2\q/\q scans'
_diffrn_radiation_monochromator graphite
_diffrn_radiation_source 'fine-focus sealed tube'
_diffrn_radiation_type MoK\a
_diffrn_radiation_wavelength .71073
_diffrn_reflns_av_R_equivalents .071
_diffrn_reflns_av_sigmaI/netI .081
_diffrn_reflns_limit_h_max 10
_diffrn_reflns_limit_h_min -10
_diffrn_reflns_limit_k_max 7
_diffrn_reflns_limit_k_min -7
_diffrn_reflns_limit_l_max 17
_diffrn_reflns_limit_l_min -17
_diffrn_reflns_number 3208
_diffrn_reflns_theta_full 24.96
_diffrn_reflns_theta_max 24.96
_diffrn_reflns_theta_min 2.37
_diffrn_standards_decay_% 'variation < 1.5'
_diffrn_standards_interval_count 97
_diffrn_standards_number 3
_exptl_absorpt_coefficient_mu .089
_exptl_absorpt_correction_T_max .99
_exptl_absorpt_correction_T_min .98
_exptl_absorpt_correction_type numerical
_exptl_absorpt_process_details '(SHELXTL; Sheldrick, 1997a)'
_exptl_crystal_colour colorless
_exptl_crystal_density_diffrn 1.269
_exptl_crystal_density_method 'not measured'
_exptl_crystal_description parallelepiped
_exptl_crystal_F_000 324
_exptl_crystal_size_max .28
_exptl_crystal_size_mid .10
_exptl_crystal_size_min .08
_refine_diff_density_max .19
_refine_diff_density_min -.13
_refine_ls_extinction_coef .041(4)
_refine_ls_extinction_method 'SHELXL97 (Sheldrick, 1997b)'
_refine_ls_goodness_of_fit_ref 1.00
_refine_ls_hydrogen_treatment mixed
_refine_ls_matrix_type full
_refine_ls_number_parameters 208
_refine_ls_number_reflns 1517
_refine_ls_number_restraints 1
_refine_ls_restrained_S_all .99
_refine_ls_R_factor_all .068
_refine_ls_R_factor_gt .041
_refine_ls_shift/su_max <0.001
_refine_ls_shift/su_mean .00
_refine_ls_structure_factor_coef Fsqd
_refine_ls_weighting_details 'calc w = 1/[\s^2^(Fo^2^)+(0.0247P)^2^] where P=(Fo^2^+2Fc^2^)/3'
_refine_ls_weighting_scheme calc
_refine_ls_wR_factor_ref .084
_reflns_number_gt 1021
_reflns_number_total 1517
_reflns_threshold_expression I>2\s(I)
_cod_data_source_file fr1327.cif
_cod_data_source_block I
_cod_depositor_comments
;
The following automatic conversions were performed:
'_geom_bond_publ_flag' value 'Y' changed to 'y' according to
'/home/saulius/struct/CIF-dictionaries/cif_core.dic' dictionary named
'cif_core.dic' version 2.4.1 from 2010-06-29 (2 times).

Automatic conversion script
Id: cif_fix_enum 1527 2010-12-29 10:47:43Z saulius 

The following automatic conversions were performed:

'_geom_bond_publ_flag' value 'Y' changed to 'y' according to
/home/saulius/struct/CIF-dictionaries/cif_core.dic dictionary named
'cif_core.dic' version 2.4.1 from 2010-06-29 (2
times).

'_geom_angle_publ_flag' value 'Y' changed to 'y' according
to /home/saulius/struct/CIF-dictionaries/cif_core.dic dictionary
named 'cif_core.dic' version 2.4.1 from 2010-06-29 (2 times).

Automatic conversion script
Id: cif_fix_values 1715 2011-07-08 13:25:40Z adriana 
;
_cod_original_sg_symbol_H-M 'P 21'
_cod_database_code 2012082
_cod_database_fobs_code 2012082

loop_
_symmetry_equiv_pos_as_xyz
'x, y, z'
'-x, y+1/2, -z'

loop_
_atom_site_label
_atom_site_fract_x
_atom_site_fract_y
_atom_site_fract_z
_atom_site_U_iso_or_equiv
_atom_site_adp_type
_atom_site_calc_flag
_atom_site_refinement_flags
_atom_site_occupancy
_atom_site_disorder_assembly
_atom_site_disorder_group
_atom_site_type_symbol
O1 1.0936(3) -.0343(4) .3644(2) .0707(10) Uani d . 1 . . O
O2 .5899(3) .6755(4) .34957(18) .0556(8) Uani d . 1 . . O
O3 .5610(3) .3247(4) .3671(2) .0584(8) Uani d . 1 . . O
O4 .5808(3) .4101(5) .5434(2) .0644(9) Uani d . 1 . . O
C1 .5423(4) .7749(6) .1311(2) .0440(10) Uani d . 1 . . C
C2 .5783(5) .9092(6) .0640(3) .0551(12) Uani d . 1 . . C
C3 .7099(5) .8875(7) .0311(3) .0628(12) Uani d . 1 . . C
C4 .8112(5) .7238(6) .0622(3) .0551(11) Uani d . 1 . . C
C4A .7799(4) .5848(6) .1292(2) .0454(10) Uani d . 1 . . C
C4B .8615(4) .3826(6) .1658(2) .0487(10) Uani d . 1 . . C
C5 1.0363(5) .3533(9) .1760(3) .0722(13) Uani d . 1 . . C
C6 1.1399(4) .4105(7) .2707(3) .0631(13) Uani d . 1 . . C
C7 1.0665(4) .3534(6) .3542(3) .0459(10) Uani d . 1 . . C
C8 1.0124(4) .1230(6) .3391(2) .0507(11) Uani d . 1 . . C
C9 .8410(4) .1173(5) .2930(3) .0472(11) Uani d . 1 . . C
C9A .8090(4) .3482(5) .2585(2) .0388(9) Uani d . 1 . . C
C10 .6398(4) .4323(5) .2330(2) .0376(9) Uani d . 1 . . C
C10A .6474(4) .6118(5) .1643(2) .0371(9) Uani d . 1 . . C
C11 .9141(4) .4709(5) .3389(2) .0419(9) Uani d . 1 . . C
C12 .5914(4) .4945(7) .3210(3) .0436(10) Uani d . 1 . . C
C13 1.1788(4) .3904(7) .4482(3) .0653(13) Uani d . 1 . . C
C14 .3936(4) .8093(7) .1631(3) .0623(12) Uani d . 1 . . C
H3 .5618 .3576 .4213 .067(14) Uiso calc R 1 . . H
H4AA .537(5) .334(8) .577(3) .080 Uiso d . 1 . . H
H4BB .668(4) .432(7) .581(3) .080 Uiso d . 1 . . H
H2 .5098 1.0190 .0403 .066 Uiso calc R 1 . . H
H3A .7308 .9840 -.0125 .075 Uiso calc R 1 . . H
H4B .8112 .2700 .1231 .058 Uiso calc R 1 . . H
H4 .8996 .7061 .0387 .066 Uiso calc R 1 . . H
H5A 1.0552 .2056 .1629 .087 Uiso calc R 1 . . H
H5B 1.0675 .4390 .1285 .087 Uiso calc R 1 . . H
H6A 1.1612 .5621 .2720 .076 Uiso calc R 1 . . H
H6B 1.2382 .3362 .2783 .076 Uiso calc R 1 . . H
H9A .7798 .0795 .3377 .057 Uiso calc R 1 . . H
H9B .8189 .0175 .2411 .057 Uiso calc R 1 . . H
H10 .5706 .3201 .2007 .045 Uiso calc R 1 . . H
H11A .9257 .6179 .3216 .050 Uiso calc R 1 . . H
H11B .8731 .4673 .3949 .050 Uiso calc R 1 . . H
H13A 1.2096 .5372 .4535 .098 Uiso calc R 1 . . H
H13B 1.2689 .3022 .4529 .098 Uiso calc R 1 . . H
H13C 1.1289 .3552 .4979 .098 Uiso calc R 1 . . H
H14A .4147 .8947 .2189 .093 Uiso calc R 1 . . H
H14B .3523 .6742 .1760 .093 Uiso calc R 1 . . H
H14C .3192 .8808 .1146 .093 Uiso calc R 1 . . H

loop_
_atom_site_aniso_label
_atom_site_aniso_U_11
_atom_site_aniso_U_22
_atom_site_aniso_U_33
_atom_site_aniso_U_12
_atom_site_aniso_U_13
_atom_site_aniso_U_23
O1 .0552(18) .0398(16) .106(2) .0082(15) -.0038(16) -.0003(16)
O2 .0641(19) .0575(17) .0482(16) .0078(16) .0191(14) -.0048(14)
O3 .0651(19) .0632(18) .0514(18) -.0035(17) .0229(14) .0102(16)
O4 .0549(18) .082(2) .0570(19) -.0117(18) .0142(13) .0098(16)
C1 .053(2) .042(2) .0319(19) -.004(2) .0002(18) .0000(18)
C2 .074(3) .043(2) .042(2) .003(2) .000(2) .010(2)
C3 .091(3) .056(3) .040(2) -.012(3) .012(2) .013(2)
C4B .049(2) .054(2) .043(2) .003(2) .0118(17) -.002(2)
C4 .066(3) .055(2) .049(3) -.008(2) .022(2) .002(2)
C4A .055(2) .045(2) .036(2) -.008(2) .0092(18) -.0019(19)
C5 .063(3) .092(3) .070(3) .003(3) .033(2) .005(3)
C6 .053(2) .065(3) .075(3) -.002(2) .023(2) -.001(3)
C7 .038(2) .0373(19) .058(2) -.005(2) .0030(19) -.004(2)
C8 .053(3) .043(2) .053(3) .001(2) .008(2) -.001(2)
C9A .041(2) .0328(18) .0421(19) .0003(18) .0085(17) .0006(18)
C9 .043(2) .036(2) .060(2) -.0013(19) .0051(19) -.004(2)
C10A .042(2) .037(2) .0304(19) -.005(2) .0046(17) -.0026(17)
C10 .036(2) .036(2) .039(2) -.0048(18) .0064(16) -.0038(17)
C11 .045(2) .0351(18) .045(2) .0019(19) .0109(17) -.0018(19)
C12 .037(2) .051(2) .042(2) -.001(2) .0084(18) .007(2)
C13 .051(2) .056(2) .078(3) -.002(2) -.006(2) -.007(2)
C14 .059(3) .061(3) .063(3) .013(2) .006(2) .006(2)

loop_
_atom_type_symbol
_atom_type_description
_atom_type_scat_dispersion_real
_atom_type_scat_dispersion_imag
_atom_type_scat_source
C C .0033 .0016 'International Tables Vol C Tables 4.2.6.8 and 6.1.1.4'
H H .0000 .0000 'International Tables Vol C Tables 4.2.6.8 and 6.1.1.4'
O O .0106 .0060 'International Tables Vol C Tables 4.2.6.8 and 6.1.1.4'

loop_
_geom_angle_atom_site_label_1
_geom_angle_atom_site_label_2
_geom_angle_atom_site_label_3
_geom_angle
_geom_angle_publ_flag
C2 C1 C10A 116.8(4) ?
C2 C1 C14 119.5(3) ?
C10A C1 C14 123.7(3) ?
C3 C2 C1 122.9(4) ?
C2 C3 C4 120.2(4) ?
C3 C4 C4A 118.9(4) ?
C4 C4A C10A 120.4(4) ?
C4 C4A C4B 128.9(4) ?
C10A C4A C4B 110.3(3) ?
C4A C4B C5 122.0(3) ?
C4A C4B C9A 102.3(3) ?
C5 C4B C9A 113.6(3) ?
C6 C5 C4B 116.3(4) ?
C5 C6 C7 113.0(3) ?
C11 C7 C13 115.7(3) ?
C11 C7 C8 101.8(3) ?
C13 C7 C8 113.2(3) ?
C11 C7 C6 107.0(3) ?
C13 C7 C6 112.0(3) ?
C8 C7 C6 106.2(3) ?
O1 C8 C9 124.9(3) ?
O1 C8 C7 125.4(3) ?
C9 C8 C7 109.6(3) ?
C11 C9A C9 100.9(2) ?
C11 C9A C10 113.2(3) ?
C9 C9A C10 119.6(3) ?
C11 C9A C4B 110.7(3) ?
C9 C9A C4B 110.4(3) ?
C10 C9A C4B 102.2(3) ?
C8 C9 C9A 102.3(3) ?
C12 C10 C10A 116.1(3) ?
C12 C10 C9A 109.6(3) ?
C10A C10 C9A 102.9(3) ?
C1 C10A C4A 120.7(3) ?
C1 C10A C10 130.3(3) ?
C4A C10A C10 108.9(3) ?
C7 C11 C9A 103.3(3) ?
O2 C12 O3 124.1(4) ?
O2 C12 C10 124.7(4) y
O3 C12 C10 111.1(4) y
C12 O3 H3 109.5 ?
H4AA O4 H4BB 101(4) ?
C3 C2 H2 118.5 ?
C1 C2 H2 118.5 ?
C2 C3 H3A 119.9 ?
C4 C3 H3A 119.9 ?
C4A C4B H4B 105.9 ?
C5 C4B H4B 105.9 ?
C9A C4B H4B 105.9 ?
C3 C4 H4 120.5 ?
C4A C4 H4 120.5 ?
C6 C5 H5A 108.2 ?
C4B C5 H5A 108.2 ?
C6 C5 H5B 108.2 ?
C4B C5 H5B 108.2 ?
H5A C5 H5B 107.4 ?
C5 C6 H6A 109.0 ?
C7 C6 H6A 109.0 ?
C5 C6 H6B 109.0 ?
C7 C6 H6B 109.0 ?
H6A C6 H6B 107.8 ?
C8 C9 H9A 111.3 ?
C9A C9 H9A 111.3 ?
C8 C9 H9B 111.3 ?
C9A C9 H9B 111.3 ?
H9A C9 H9B 109.2 ?
C12 C10 H10 109.3 ?
C10A C10 H10 109.3 ?
C9A C10 H10 109.3 ?
C7 C11 H11A 111.1 ?
C9A C11 H11A 111.1 ?
C7 C11 H11B 111.1 ?
C9A C11 H11B 111.1 ?
H11A C11 H11B 109.1 ?
C7 C13 H13A 109.5 ?
C7 C13 H13B 109.5 ?
H13A C13 H13B 109.5 ?
C7 C13 H13C 109.5 ?
H13A C13 H13C 109.5 ?
H13B C13 H13C 109.5 ?
C1 C14 H14A 109.5 ?
C1 C14 H14B 109.5 ?
H14A C14 H14B 109.5 ?
C1 C14 H14C 109.5 ?
H14A C14 H14C 109.5 ?
H14B C14 H14C 109.5 ?

loop_
_geom_bond_atom_site_label_1
_geom_bond_atom_site_label_2
_geom_bond_site_symmetry_2
_geom_bond_distance
_geom_bond_publ_flag
O1 C8 . 1.227(4) ?
O2 C12 . 1.213(5) y
O3 C12 . 1.323(4) y
C1 C2 . 1.388(5) ?
C1 C10A . 1.393(5) ?
C1 C14 . 1.511(5) ?
C2 C3 . 1.365(5) ?
C3 C4 . 1.370(5) ?
C4 C4A . 1.389(5) ?
C4A C10A . 1.394(5) ?
C4B C4A . 1.498(5) ?
C4B C5 . 1.528(5) ?
C4B C9A . 1.549(5) ?
C5 C6 . 1.516(5) ?
C6 C7 . 1.555(5) ?
C7 C11 . 1.507(5) ?
C7 C13 . 1.517(4) ?
C7 C8 . 1.525(5) ?
C8 C9 . 1.510(5) ?
C9A C11 . 1.529(4) ?
C9A C9 . 1.541(5) ?
C9A C10 . 1.547(5) ?
C10 C12 . 1.501(5) ?
C10A C10 . 1.524(5) ?
O3 H3 . .8200 ?
O4 H4AA . .84(5) ?
O4 H4BB . .85(4) ?
C2 H2 . .9300 ?
C3 H3A . .9300 ?
C4B H4B . .9800 ?
C4 H4 . .9300 ?
C5 H5A . .9700 ?
C5 H5B . .9700 ?
C6 H6A . .9700 ?
C6 H6B . .9700 ?
C9 H9A . .9700 ?
C9 H9B . .9700 ?
C10 H10 . .9800 ?
C11 H11A . .9700 ?
C11 H11B . .9700 ?
C13 H13A . .9600 ?
C13 H13B . .9600 ?
C13 H13C . .9600 ?
C14 H14A . .9600 ?
C14 H14B . .9600 ?
C14 H14C . .9600 ?

loop_
_geom_torsion_atom_site_label_1
_geom_torsion_atom_site_label_2
_geom_torsion_atom_site_label_3
_geom_torsion_atom_site_label_4
_geom_torsion
C10A C1 C2 C3 -.4(5)
C14 C1 C2 C3 -179.5(4)
C1 C2 C3 C4 2.0(6)
C2 C3 C4 C4A -1.7(5)
C3 C4 C4A C10A .0(5)
C3 C4 C4A C4B 172.4(3)
C5 C4B C4A C4 33.6(5)
C9A C4B C4A C4 161.8(3)
C5 C4B C4A C10A -153.4(3)
C9A C4B C4A C10A -25.1(3)
C4A C4B C5 C6 92.2(5)
C9A C4B C5 C6 -30.9(6)
C4B C5 C6 C7 36.2(6)
C5 C6 C7 C11 -58.3(5)
C5 C6 C7 C13 173.9(4)
C5 C6 C7 C8 49.9(4)
C11 C7 C8 O1 -162.5(4)
C13 C7 C8 O1 -37.6(6)
C6 C7 C8 O1 85.7(5)
C11 C7 C8 C9 14.2(4)
C13 C7 C8 C9 139.1(3)
C6 C7 C8 C9 -97.6(4)
C4A C4B C9A C11 -85.5(3)
C5 C4B C9A C11 47.8(4)
C4A C4B C9A C9 163.6(3)
C5 C4B C9A C9 -63.0(4)
C4A C4B C9A C10 35.3(3)
C5 C4B C9A C10 168.7(3)
O1 C8 C9 C9A -168.6(4)
C7 C8 C9 C9A 14.6(4)
C11 C9A C9 C8 -37.2(4)
C10 C9A C9 C8 -162.0(3)
C4B C9A C9 C8 79.9(3)
C2 C1 C10A C4A -1.4(5)
C14 C1 C10A C4A 177.7(3)
C2 C1 C10A C10 -176.5(3)
C14 C1 C10A C10 2.6(5)
C4 C4A C10A C1 1.6(5)
C4B C4A C10A C1 -172.1(3)
C4 C4A C10A C10 177.7(3)
C4B C4A C10A C10 4.0(4)
C1 C10A C10 C12 -45.9(4)
C4A C10A C10 C12 138.6(3)
C1 C10A C10 C9A -165.5(3)
C4A C10A C10 C9A 19.0(3)
C11 C9A C10 C12 -38.1(4)
C9 C9A C10 C12 80.6(4)
C4B C9A C10 C12 -157.2(3)
C11 C9A C10 C10A 85.9(3)
C9 C9A C10 C10A -155.4(3)
C4B C9A C10 C10A -33.1(3)
C13 C7 C11 C9A -161.1(3)
C8 C7 C11 C9A -37.9(4)
C6 C7 C11 C9A 73.3(3)
C9 C9A C11 C7 47.7(4)
C10 C9A C11 C7 176.7(3)
C4B C9A C11 C7 -69.2(3)
C10A C10 C12 O2 -16.0(5)
C9A C10 C12 O2 99.9(4)
C10A C10 C12 O3 168.5(3)
C9A C10 C12 O3 -75.6(3)

loop_
_cod_related_entry_id
_cod_related_entry_database
_cod_related_entry_code
1 ChemSpider 21182094
